data_7717112
loop_
_publ_author_name
'Horniichuk, Oleksandr Ye'
'Vendier, Laure'
'Salmon, Lionel'
'Bousseksou, Azzedine'

_publ_section_title
;
 Gradual spin crossover behavior encompasing room temperature in an
 iron(II) complex based on a heteroscorpionate ligand.
;
_journal_issue 41
_journal_name_full 'Dalton transactions (Cambridge, England : 2003)'
_journal_page_first 17083
_journal_page_last 17096
_journal_paper_doi 10.1039/d4dt02244k
_journal_volume 53
_journal_year 2024
_chemical_formula_moiety 'C8 H8 B N8 O2, C16 H36 N'
_chemical_formula_sum 'C24 H44 B N9 O2'
_chemical_formula_weight 501.49
_space_group_crystal_system monoclinic
_space_group_IT_number 14
_space_group_name_Hall '-P 2yn'
_space_group_name_H-M_alt 'P 1 21/n 1'
_atom_sites_solution_hydrogens mixed
_audit_creation_method SHELXL-2018/3
_audit_update_record
;
2024-07-15 deposited with the CCDC.	2024-09-26 downloaded from the CCDC.
;
_cell_angle_alpha 90
_cell_angle_beta 92.1220(10)
_cell_angle_gamma 90
_cell_formula_units_Z 4
_cell_length_a 11.96420(10)
_cell_length_b 15.72730(10)
_cell_length_c 15.0760(2)
_cell_measurement_reflns_used 24848
_cell_measurement_temperature 173(8)
_cell_measurement_theta_max 71.4660
_cell_measurement_theta_min 2.8340
_cell_volume 2834.82(5)
_computing_structure_refinement 'SHELXL-2019/2 (Sheldrick, 2019)'
_diffrn_ambient_environment N~2~
_diffrn_ambient_temperature 173(8)
_diffrn_detector 'CCD plate'
_diffrn_detector_area_resol_mean 16.1978
_diffrn_detector_type Eos
_diffrn_measured_fraction_theta_full 1.000
_diffrn_measured_fraction_theta_max 1.000
_diffrn_measurement_device 'four-circle diffractometer'
_diffrn_measurement_device_type 'Xcalibur, Eos, Gemini ultra'
_diffrn_measurement_method \w-\f
_diffrn_radiation_monochromator mirror
_diffrn_radiation_probe x-ray
_diffrn_radiation_type 'Cu K\a'
_diffrn_radiation_wavelength 1.54184
_diffrn_reflns_av_R_equivalents 0.1118
_diffrn_reflns_av_unetI/netI 0.0286
_diffrn_reflns_Laue_measured_fraction_full 1.000
_diffrn_reflns_Laue_measured_fraction_max 1.000
_diffrn_reflns_limit_h_max 14
_diffrn_reflns_limit_h_min -14
_diffrn_reflns_limit_k_max 18
_diffrn_reflns_limit_k_min -18
_diffrn_reflns_limit_l_max 17
_diffrn_reflns_limit_l_min -17
_diffrn_reflns_number 89937
_diffrn_reflns_point_group_measured_fraction_full 1.000
_diffrn_reflns_point_group_measured_fraction_max 1.000
_diffrn_reflns_theta_full 66.596
_diffrn_reflns_theta_max 66.596
_diffrn_reflns_theta_min 4.063
_diffrn_source 'fine-focus sealed X-ray tube'
_diffrn_source_type 'Enhance Ultra (Cu) X-ray Source'
_exptl_absorpt_coefficient_mu 0.620
_exptl_absorpt_correction_T_max 1.00000
_exptl_absorpt_correction_T_min 0.38043
_exptl_absorpt_correction_type multi-scan
_exptl_absorpt_process_details
;
CrysAlisPro 1.171.39.46 (Rigaku Oxford Diffraction, 2018)
Empirical absorption correction using spherical harmonics,
 implemented in SCALE3 ABSPACK scaling algorithm.
;
_exptl_crystal_colour colourless
_exptl_crystal_density_diffrn 1.175
_exptl_crystal_description plate
_exptl_crystal_F_000 1088
_exptl_crystal_size_max 0.250
_exptl_crystal_size_mid 0.180
_exptl_crystal_size_min 0.04
_refine_diff_density_max 0.170
_refine_diff_density_min -0.231
_refine_diff_density_rms 0.039
_refine_ls_extinction_method none
_refine_ls_goodness_of_fit_ref 1.047
_refine_ls_hydrogen_treatment mixed
_refine_ls_matrix_type full
_refine_ls_number_parameters 333
_refine_ls_number_reflns 5001
_refine_ls_number_restraints 0
_refine_ls_restrained_S_all 1.047
_refine_ls_R_factor_all 0.0496
_refine_ls_R_factor_gt 0.0413
_refine_ls_shift/su_max 0.002
_refine_ls_shift/su_mean 0.000
_refine_ls_structure_factor_coef Fsqd
_refine_ls_weighting_details 'w=1/[\s^2^(Fo^2^)+(0.0651P)^2^+0.4035P] where P=(Fo^2^+2Fc^2^)/3'
_refine_ls_weighting_scheme calc
_refine_ls_wR_factor_gt 0.1101
_refine_ls_wR_factor_ref 0.1172
_reflns_Friedel_coverage 0.000
_reflns_number_gt 4168
_reflns_number_total 5001
_reflns_threshold_expression 'I > 2\s(I)'
_cod_data_source_file d4dt02244k2.cif
_cod_data_source_block Olek070721-OH115
_cod_depositor_comments 'Adding full bibliography for 7717105--7717112.cif.'
_cod_original_sg_symbol_H-M 'P 21/n'
_cod_database_code 7717112
_shelx_shelxl_version_number 2018/3
_shelx_space_group_comment
;
The symmetry employed for this shelxl refinement is uniquely defined
by the following loop, which should always be used as a source of
symmetry information in preference to the above space-group names.
They are only intended as comments.
;

loop_
_space_group_symop_operation_xyz
'x, y, z'
'-x+1/2, y+1/2, -z+1/2'
'-x, -y, -z'
'x-1/2, -y-1/2, z-1/2'

loop_
_atom_site_label
_atom_site_type_symbol
_atom_site_fract_x
_atom_site_fract_y
_atom_site_fract_z
_atom_site_U_iso_or_equiv
_atom_site_adp_type
_atom_site_occupancy
_atom_site_site_symmetry_order
_atom_site_calc_flag
_atom_site_refinement_flags_posn
_atom_site_refinement_flags_adp
_atom_site_refinement_flags_occupancy
_atom_site_disorder_assembly
_atom_site_disorder_group
C1 C -0.15188(13) -0.02347(9) 0.19644(11) 0.0445(4) Uani 1 1 d . . . . .
H1 H -0.192684 -0.059866 0.156744 0.053 Uiso 1 1 calc R U . . .
C2 C -0.17701(13) -0.01189(11) 0.28439(12) 0.0501(4) Uani 1 1 d . . . . .
H2 H -0.235855 -0.037283 0.315694 0.060 Uiso 1 1 calc R U . . .
C3 C -0.09828(13) 0.04422(11) 0.31612(11) 0.0473(4) Uani 1 1 d . . . . .
H3 H -0.091849 0.065287 0.375152 0.057 Uiso 1 1 calc R U . . .
C4 C 0.22469(16) 0.07368(9) 0.45249(13) 0.0535(5) Uani 1 1 d . . . . .
H4 H 0.231733 0.064917 0.514798 0.064 Uiso 1 1 calc R U . . .
C5 C 0.31120(14) 0.06218(10) 0.39546(14) 0.0550(5) Uani 1 1 d . . . . .
H5 H 0.385773 0.044875 0.409788 0.066 Uiso 1 1 calc R U . . .
C6 C 0.26466(12) 0.08150(9) 0.31342(12) 0.0451(4) Uani 1 1 d . . . . .
H6 H 0.302120 0.080122 0.258966 0.054 Uiso 1 1 calc R U . . .
C7 C 0.00087(13) 0.25643(9) 0.34622(10) 0.0401(3) Uani 1 1 d . . . . .
H7 H 0.002164 0.228047 0.401871 0.048 Uiso 1 1 calc R U . . .
C8 C -0.01699(11) 0.34509(9) 0.24783(10) 0.0361(3) Uani 1 1 d . . . . .
C9 C 0.30359(11) 0.32733(8) 0.34038(9) 0.0316(3) Uani 1 1 d . . . . .
H9A H 0.311186 0.264768 0.336611 0.038 Uiso 1 1 calc R U . . .
H9B H 0.224026 0.341284 0.327142 0.038 Uiso 1 1 calc R U . . .
C10 C 0.37261(11) 0.36669(9) 0.26911(9) 0.0350(3) Uani 1 1 d . . . . .
H10A H 0.453057 0.357408 0.283627 0.042 Uiso 1 1 calc R U . . .
H10B H 0.358961 0.428746 0.266824 0.042 Uiso 1 1 calc R U . . .
C11 C 0.34247(14) 0.32766(11) 0.17941(11) 0.0485(4) Uani 1 1 d . . . . .
H11A H 0.262404 0.338364 0.164600 0.058 Uiso 1 1 calc R U . . .
H11B H 0.353613 0.265349 0.182736 0.058 Uiso 1 1 calc R U . . .
C12 C 0.41242(14) 0.36355(10) 0.10640(11) 0.0479(4) Uani 1 1 d . . . . .
H12A H 0.392937 0.423420 0.096527 0.072 Uiso 1 1 calc R U . . .
H12B H 0.397646 0.331388 0.051536 0.072 Uiso 1 1 calc R U . . .
H12C H 0.491897 0.359054 0.123935 0.072 Uiso 1 1 calc R U . . .
C13 C 0.31531(11) 0.44927(8) 0.44812(9) 0.0318(3) Uani 1 1 d . . . . .
H13A H 0.335390 0.463733 0.510605 0.038 Uiso 1 1 calc R U . . .
H13B H 0.367589 0.480139 0.410206 0.038 Uiso 1 1 calc R U . . .
C14 C 0.19766(12) 0.48112(9) 0.42676(11) 0.0408(3) Uani 1 1 d . . . . .
H14A H 0.143379 0.446075 0.458675 0.049 Uiso 1 1 calc R U . . .
H14B H 0.180607 0.475218 0.362300 0.049 Uiso 1 1 calc R U . . .
C15 C 0.18552(14) 0.57371(10) 0.45362(11) 0.0469(4) Uani 1 1 d . . . . .
H15A H 0.200387 0.578855 0.518432 0.056 Uiso 1 1 calc R U . . .
H15B H 0.242318 0.607978 0.423585 0.056 Uiso 1 1 calc R U . . .
C16 C 0.07076(15) 0.60932(11) 0.43049(14) 0.0581(5) Uani 1 1 d . . . . .
H16A H 0.057711 0.608373 0.365943 0.087 Uiso 1 1 calc R U . . .
H16B H 0.066253 0.667992 0.451949 0.087 Uiso 1 1 calc R U . . .
H16C H 0.013907 0.574671 0.458598 0.087 Uiso 1 1 calc R U . . .
C17 C 0.45486(10) 0.33663(8) 0.46057(9) 0.0309(3) Uani 1 1 d . . . . .
H17A H 0.502178 0.371620 0.422311 0.037 Uiso 1 1 calc R U . . .
H17B H 0.469587 0.355210 0.522649 0.037 Uiso 1 1 calc R U . . .
C18 C 0.49014(11) 0.24445(9) 0.45249(10) 0.0380(3) Uani 1 1 d . . . . .
H18A H 0.473435 0.224561 0.391121 0.046 Uiso 1 1 calc R U . . .
H18B H 0.446320 0.209228 0.493097 0.046 Uiso 1 1 calc R U . . .
C19 C 0.61393(12) 0.23272(10) 0.47477(10) 0.0410(3) Uani 1 1 d . . . . .
H19A H 0.630620 0.251172 0.536632 0.049 Uiso 1 1 calc R U . . .
H19B H 0.658006 0.268620 0.434979 0.049 Uiso 1 1 calc R U . . .
C20 C 0.64761(15) 0.14001(11) 0.46424(13) 0.0558(4) Uani 1 1 d . . . . .
H20A H 0.607046 0.104894 0.506045 0.084 Uiso 1 1 calc R U . . .
H20B H 0.728255 0.134123 0.476465 0.084 Uiso 1 1 calc R U . . .
H20C H 0.629194 0.121336 0.403423 0.084 Uiso 1 1 calc R U . . .
C21 C 0.25578(10) 0.30290(8) 0.49318(9) 0.0316(3) Uani 1 1 d . . . . .
H21A H 0.177603 0.313418 0.472239 0.038 Uiso 1 1 calc R U . . .
H21B H 0.271423 0.241801 0.483844 0.038 Uiso 1 1 calc R U . . .
C22 C 0.26443(12) 0.32060(9) 0.59167(10) 0.0391(3) Uani 1 1 d . . . . .
H22A H 0.238195 0.379041 0.603621 0.047 Uiso 1 1 calc R U . . .
H22B H 0.343349 0.315953 0.613259 0.047 Uiso 1 1 calc R U . . .
C23 C 0.19331(13) 0.25687(10) 0.63972(10) 0.0444(4) Uani 1 1 d . . . . .
H23A H 0.116487 0.257888 0.612976 0.053 Uiso 1 1 calc R U . . .
H23B H 0.224074 0.199176 0.630908 0.053 Uiso 1 1 calc R U . . .
C24 C 0.18787(16) 0.27372(13) 0.73737(12) 0.0602(5) Uani 1 1 d . . . . .
H24A H 0.263629 0.273099 0.764399 0.090 Uiso 1 1 calc R U . . .
H24B H 0.142727 0.229598 0.764775 0.090 Uiso 1 1 calc R U . . .
H24C H 0.153691 0.329475 0.746754 0.090 Uiso 1 1 calc R U . . .
N1 N -0.03124(9) 0.06468(7) 0.24955(8) 0.0336(3) Uani 1 1 d . . . . .
N2 N -0.06371(10) 0.02241(7) 0.17389(8) 0.0372(3) Uani 1 1 d . . . . .
N3 N 0.15634(9) 0.10285(7) 0.32330(8) 0.0366(3) Uani 1 1 d . . . . .
N4 N 0.13033(11) 0.09841(8) 0.41049(9) 0.0448(3) Uani 1 1 d . . . . .
N5 N 0.02651(9) 0.21919(7) 0.27024(8) 0.0321(3) Uani 1 1 d . . . . .
N6 N 0.01411(9) 0.27734(7) 0.20394(8) 0.0356(3) Uani 1 1 d . . . . .
N7 N -0.02670(11) 0.33774(8) 0.33544(9) 0.0448(3) Uani 1 1 d . . . . .
N8 N -0.03657(10) 0.42517(8) 0.20158(10) 0.0467(3) Uani 1 1 d . . . . .
N9 N 0.33264(8) 0.35427(6) 0.43536(7) 0.0287(2) Uani 1 1 d . . . . .
O1 O -0.05958(11) 0.42233(8) 0.12201(9) 0.0587(3) Uani 1 1 d . . . . .
O2 O -0.02901(12) 0.49027(7) 0.24504(10) 0.0703(4) Uani 1 1 d . . . . .
B1 B 0.06876(13) 0.12615(10) 0.25032(11) 0.0331(3) Uani 1 1 d . . . . .
H1B H 0.1076(12) 0.1260(9) 0.1854(10) 0.036(4) Uiso 1 1 d . . . . .

loop_
_atom_site_aniso_label
_atom_site_aniso_U_11
_atom_site_aniso_U_22
_atom_site_aniso_U_33
_atom_site_aniso_U_23
_atom_site_aniso_U_13
_atom_site_aniso_U_12
C1 0.0458(8) 0.0348(7) 0.0514(10) 0.0014(6) -0.0182(7) -0.0035(6)
C2 0.0420(8) 0.0534(9) 0.0545(11) 0.0085(8) -0.0021(7) -0.0126(7)
C3 0.0442(8) 0.0577(9) 0.0403(9) -0.0049(7) 0.0045(7) -0.0124(7)
C4 0.0691(11) 0.0316(7) 0.0574(11) 0.0023(7) -0.0289(9) -0.0054(7)
C5 0.0461(9) 0.0325(7) 0.0844(14) -0.0037(8) -0.0263(9) 0.0029(6)
C6 0.0353(7) 0.0317(7) 0.0681(11) -0.0057(7) -0.0025(7) 0.0001(6)
C7 0.0466(8) 0.0399(7) 0.0337(8) -0.0034(6) 0.0010(6) -0.0004(6)
C8 0.0317(7) 0.0352(7) 0.0410(9) -0.0011(6) -0.0027(6) -0.0018(5)
C9 0.0330(6) 0.0286(6) 0.0326(8) -0.0034(5) -0.0055(5) -0.0022(5)
C10 0.0371(7) 0.0335(7) 0.0342(8) -0.0017(6) -0.0018(6) -0.0016(5)
C11 0.0589(10) 0.0496(9) 0.0367(9) -0.0064(7) -0.0002(7) -0.0080(7)
C12 0.0547(9) 0.0497(9) 0.0393(9) -0.0003(7) 0.0018(7) 0.0132(7)
C13 0.0390(7) 0.0234(6) 0.0330(7) -0.0013(5) 0.0015(5) -0.0049(5)
C14 0.0400(8) 0.0300(7) 0.0527(10) 0.0025(6) 0.0055(7) 0.0004(6)
C15 0.0628(10) 0.0373(8) 0.0406(9) -0.0052(6) 0.0018(7) 0.0111(7)
C16 0.0645(11) 0.0451(9) 0.0661(12) 0.0076(8) 0.0202(9) 0.0182(8)
C17 0.0285(6) 0.0319(6) 0.0319(7) 0.0006(5) -0.0033(5) -0.0057(5)
C18 0.0357(7) 0.0324(7) 0.0455(9) 0.0025(6) -0.0052(6) -0.0012(5)
C19 0.0357(7) 0.0496(9) 0.0373(8) 0.0000(6) -0.0037(6) 0.0033(6)
C20 0.0498(9) 0.0569(10) 0.0604(12) 0.0062(8) -0.0014(8) 0.0171(8)
C21 0.0306(6) 0.0277(6) 0.0364(8) 0.0031(5) -0.0001(5) -0.0073(5)
C22 0.0411(7) 0.0397(7) 0.0366(8) 0.0014(6) 0.0007(6) -0.0119(6)
C23 0.0506(9) 0.0404(8) 0.0424(9) 0.0064(7) 0.0043(7) -0.0108(6)
C24 0.0665(11) 0.0706(12) 0.0444(11) 0.0059(8) 0.0125(8) -0.0172(9)
N1 0.0334(6) 0.0349(6) 0.0322(6) -0.0037(5) -0.0015(5) -0.0010(5)
N2 0.0415(6) 0.0335(6) 0.0355(7) -0.0037(5) -0.0098(5) 0.0045(5)
N3 0.0351(6) 0.0331(6) 0.0414(7) -0.0014(5) -0.0027(5) -0.0011(5)
N4 0.0540(8) 0.0428(7) 0.0367(8) 0.0010(5) -0.0084(6) -0.0049(6)
N5 0.0315(6) 0.0342(6) 0.0304(6) -0.0006(5) -0.0002(4) -0.0015(4)
N6 0.0342(6) 0.0360(6) 0.0364(7) 0.0023(5) -0.0011(5) -0.0012(5)
N7 0.0486(7) 0.0404(7) 0.0451(8) -0.0084(6) -0.0001(6) 0.0020(5)
N8 0.0399(7) 0.0391(7) 0.0606(10) 0.0016(6) -0.0060(6) 0.0024(5)
N9 0.0301(5) 0.0249(5) 0.0309(6) 0.0003(4) -0.0016(4) -0.0037(4)
O1 0.0689(8) 0.0526(7) 0.0541(8) 0.0113(6) -0.0060(6) 0.0095(6)
O2 0.0884(10) 0.0353(6) 0.0854(11) -0.0078(6) -0.0222(8) 0.0056(6)
B1 0.0339(8) 0.0350(8) 0.0305(8) -0.0026(6) 0.0028(6) -0.0008(6)

loop_
_atom_type_symbol
_atom_type_description
_atom_type_scat_dispersion_real
_atom_type_scat_dispersion_imag
_atom_type_scat_source
C C 0.0181 0.0091 'International Tables Vol C Tables 4.2.6.8 and 6.1.1.4'
H H 0.0000 0.0000 'International Tables Vol C Tables 4.2.6.8 and 6.1.1.4'
N N 0.0311 0.0180 'International Tables Vol C Tables 4.2.6.8 and 6.1.1.4'
O O 0.0492 0.0322 'International Tables Vol C Tables 4.2.6.8 and 6.1.1.4'
B B 0.0090 0.0039 'International Tables Vol C Tables 4.2.6.8 and 6.1.1.4'

loop_
_geom_angle_atom_site_label_1
_geom_angle_atom_site_label_2
_geom_angle_atom_site_label_3
_geom_angle
_geom_angle_site_symmetry_1
_geom_angle_site_symmetry_3
_geom_angle_publ_flag
N2 C1 C2 112.07(13) . . ?
N2 C1 H1 124.0 . . ?
C2 C1 H1 124.0 . . ?
C3 C2 C1 104.46(14) . . ?
C3 C2 H2 127.8 . . ?
C1 C2 H2 127.8 . . ?
N1 C3 C2 108.40(15) . . ?
N1 C3 H3 125.8 . . ?
C2 C3 H3 125.8 . . ?
N4 C4 C5 112.56(16) . . ?
N4 C4 H4 123.7 . . ?
C5 C4 H4 123.7 . . ?
C6 C5 C4 104.11(14) . . ?
C6 C5 H5 127.9 . . ?
C4 C5 H5 127.9 . . ?
N3 C6 C5 108.32(16) . . ?
N3 C6 H6 125.8 . . ?
C5 C6 H6 125.8 . . ?
N7 C7 N5 112.44(13) . . ?
N7 C7 H7 123.8 . . ?
N5 C7 H7 123.8 . . ?
N6 C8 N7 117.65(13) . . ?
N6 C8 N8 120.26(14) . . ?
N7 C8 N8 122.06(13) . . ?
C10 C9 N9 116.32(10) . . ?
C10 C9 H9A 108.2 . . ?
N9 C9 H9A 108.2 . . ?
C10 C9 H9B 108.2 . . ?
N9 C9 H9B 108.2 . . ?
H9A C9 H9B 107.4 . . ?
C9 C10 C11 110.49(12) . . ?
C9 C10 H10A 109.6 . . ?
C11 C10 H10A 109.6 . . ?
C9 C10 H10B 109.6 . . ?
C11 C10 H10B 109.6 . . ?
H10A C10 H10B 108.1 . . ?
C10 C11 C12 112.17(13) . . ?
C10 C11 H11A 109.2 . . ?
C12 C11 H11A 109.2 . . ?
C10 C11 H11B 109.2 . . ?
C12 C11 H11B 109.2 . . ?
H11A C11 H11B 107.9 . . ?
C11 C12 H12A 109.5 . . ?
C11 C12 H12B 109.5 . . ?
H12A C12 H12B 109.5 . . ?
C11 C12 H12C 109.5 . . ?
H12A C12 H12C 109.5 . . ?
H12B C12 H12C 109.5 . . ?
C14 C13 N9 115.28(10) . . ?
C14 C13 H13A 108.5 . . ?
N9 C13 H13A 108.5 . . ?
C14 C13 H13B 108.5 . . ?
N9 C13 H13B 108.5 . . ?
H13A C13 H13B 107.5 . . ?
C13 C14 C15 110.91(12) . . ?
C13 C14 H14A 109.5 . . ?
C15 C14 H14A 109.5 . . ?
C13 C14 H14B 109.5 . . ?
C15 C14 H14B 109.5 . . ?
H14A C14 H14B 108.0 . . ?
C16 C15 C14 112.86(14) . . ?
C16 C15 H15A 109.0 . . ?
C14 C15 H15A 109.0 . . ?
C16 C15 H15B 109.0 . . ?
C14 C15 H15B 109.0 . . ?
H15A C15 H15B 107.8 . . ?
C15 C16 H16A 109.5 . . ?
C15 C16 H16B 109.5 . . ?
H16A C16 H16B 109.5 . . ?
C15 C16 H16C 109.5 . . ?
H16A C16 H16C 109.5 . . ?
H16B C16 H16C 109.5 . . ?
C18 C17 N9 114.94(10) . . ?
C18 C17 H17A 108.5 . . ?
N9 C17 H17A 108.5 . . ?
C18 C17 H17B 108.5 . . ?
N9 C17 H17B 108.5 . . ?
H17A C17 H17B 107.5 . . ?
C17 C18 C19 111.75(11) . . ?
C17 C18 H18A 109.3 . . ?
C19 C18 H18A 109.3 . . ?
C17 C18 H18B 109.3 . . ?
C19 C18 H18B 109.3 . . ?
H18A C18 H18B 107.9 . . ?
C18 C19 C20 110.68(13) . . ?
C18 C19 H19A 109.5 . . ?
C20 C19 H19A 109.5 . . ?
C18 C19 H19B 109.5 . . ?
C20 C19 H19B 109.5 . . ?
H19A C19 H19B 108.1 . . ?
C19 C20 H20A 109.5 . . ?
C19 C20 H20B 109.5 . . ?
H20A C20 H20B 109.5 . . ?
C19 C20 H20C 109.5 . . ?
H20A C20 H20C 109.5 . . ?
H20B C20 H20C 109.5 . . ?
C22 C21 N9 116.38(10) . . ?
C22 C21 H21A 108.2 . . ?
N9 C21 H21A 108.2 . . ?
C22 C21 H21B 108.2 . . ?
N9 C21 H21B 108.2 . . ?
H21A C21 H21B 107.3 . . ?
C21 C22 C23 109.19(12) . . ?
C21 C22 H22A 109.8 . . ?
C23 C22 H22A 109.8 . . ?
C21 C22 H22B 109.8 . . ?
C23 C22 H22B 109.8 . . ?
H22A C22 H22B 108.3 . . ?
C24 C23 C22 113.44(13) . . ?
C24 C23 H23A 108.9 . . ?
C22 C23 H23A 108.9 . . ?
C24 C23 H23B 108.9 . . ?
C22 C23 H23B 108.9 . . ?
H23A C23 H23B 107.7 . . ?
C23 C24 H24A 109.5 . . ?
C23 C24 H24B 109.5 . . ?
H24A C24 H24B 109.5 . . ?
C23 C24 H24C 109.5 . . ?
H24A C24 H24C 109.5 . . ?
H24B C24 H24C 109.5 . . ?
C3 N1 N2 110.35(12) . . ?
C3 N1 B1 128.99(12) . . ?
N2 N1 B1 120.66(11) . . ?
C1 N2 N1 104.72(12) . . ?
C6 N3 N4 110.31(13) . . ?
C6 N3 B1 127.71(13) . . ?
N4 N3 B1 121.94(11) . . ?
C4 N4 N3 104.70(14) . . ?
C7 N5 N6 108.31(11) . . ?
C7 N5 B1 130.98(12) . . ?
N6 N5 B1 120.68(11) . . ?
C8 N6 N5 101.56(11) . . ?
C7 N7 C8 100.02(12) . . ?
O2 N8 O1 124.68(14) . . ?
O2 N8 C8 117.58(15) . . ?
O1 N8 C8 117.74(13) . . ?
C9 N9 C13 111.41(10) . . ?
C9 N9 C17 111.60(10) . . ?
C13 N9 C17 106.34(9) . . ?
C9 N9 C21 105.63(9) . . ?
C13 N9 C21 111.14(10) . . ?
C17 N9 C21 110.81(10) . . ?
N3 B1 N1 111.43(12) . . ?
N3 B1 N5 107.42(11) . . ?
N1 B1 N5 109.22(11) . . ?
N3 B1 H1B 109.8(8) . . ?
N1 B1 H1B 110.3(8) . . ?
N5 B1 H1B 108.7(8) . . ?

loop_
_geom_bond_atom_site_label_1
_geom_bond_atom_site_label_2
_geom_bond_distance
_geom_bond_site_symmetry_2
_geom_bond_publ_flag
C1 N2 1.3325(19) . ?
C1 C2 1.382(2) . ?
C1 H1 0.9500 . ?
C2 C3 1.364(2) . ?
C2 H2 0.9500 . ?
C3 N1 1.3468(19) . ?
C3 H3 0.9500 . ?
C4 N4 1.332(2) . ?
C4 C5 1.382(3) . ?
C4 H4 0.9500 . ?
C5 C6 1.372(2) . ?
C5 H5 0.9500 . ?
C6 N3 1.3524(18) . ?
C6 H6 0.9500 . ?
C7 N7 1.329(2) . ?
C7 N5 1.3324(18) . ?
C7 H7 0.9500 . ?
C8 N6 1.3151(18) . ?
C8 N7 1.335(2) . ?
C8 N8 1.4544(19) . ?
C9 C10 1.5116(19) . ?
C9 N9 1.5211(17) . ?
C9 H9A 0.9900 . ?
C9 H9B 0.9900 . ?
C10 C11 1.516(2) . ?
C10 H10A 0.9900 . ?
C10 H10B 0.9900 . ?
C11 C12 1.516(2) . ?
C11 H11A 0.9900 . ?
C11 H11B 0.9900 . ?
C12 H12A 0.9800 . ?
C12 H12B 0.9800 . ?
C12 H12C 0.9800 . ?
C13 C14 1.5174(19) . ?
C13 N9 1.5216(15) . ?
C13 H13A 0.9900 . ?
C13 H13B 0.9900 . ?
C14 C15 1.5197(19) . ?
C14 H14A 0.9900 . ?
C14 H14B 0.9900 . ?
C15 C16 1.512(2) . ?
C15 H15A 0.9900 . ?
C15 H15B 0.9900 . ?
C16 H16A 0.9800 . ?
C16 H16B 0.9800 . ?
C16 H16C 0.9800 . ?
C17 C18 1.5162(18) . ?
C17 N9 1.5227(16) . ?
C17 H17A 0.9900 . ?
C17 H17B 0.9900 . ?
C18 C19 1.5177(19) . ?
C18 H18A 0.9900 . ?
C18 H18B 0.9900 . ?
C19 C20 1.523(2) . ?
C19 H19A 0.9900 . ?
C19 H19B 0.9900 . ?
C20 H20A 0.9800 . ?
C20 H20B 0.9800 . ?
C20 H20C 0.9800 . ?
C21 C22 1.510(2) . ?
C21 N9 1.5224(15) . ?
C21 H21A 0.9900 . ?
C21 H21B 0.9900 . ?
C22 C23 1.5163(19) . ?
C22 H22A 0.9900 . ?
C22 H22B 0.9900 . ?
C23 C24 1.500(2) . ?
C23 H23A 0.9900 . ?
C23 H23B 0.9900 . ?
C24 H24A 0.9800 . ?
C24 H24B 0.9800 . ?
C24 H24C 0.9800 . ?
N1 N2 1.3643(16) . ?
N1 B1 1.5380(18) . ?
N3 N4 1.3638(18) . ?
N3 B1 1.535(2) . ?
N5 N6 1.3588(16) . ?
N5 B1 1.5806(18) . ?
N8 O2 1.2172(18) . ?
N8 O1 1.2216(18) . ?
B1 H1B 1.098(15) . ?
